data_7226526
loop_
_publ_author_name
'Hao, Pengfei'
'Qiao, Yanrong'
'yu, tanlai'
'shen, junju'
'Dai, Dongting'
'fu, yunlong'

_publ_section_title
;
 Spontaneous Chiral Resolution and Hierarchical Directing Effects of
 Two-winged Propeller-like SDAs on the Construction of Noncentrosymmetric
 Iodoargentates/Iodocuprates
;
_journal_name_full 'RSC Adv.'
_journal_paper_doi 10.1039/C6RA15159K
_journal_year 2016
_chemical_formula_moiety 'Ag4 I5, C16 H14 N'
_chemical_formula_sum 'C16 H14 Ag4 I5 N'
_chemical_formula_weight 1286.26
_chemical_name_common '[BQL][Ag4I5]'
_chemical_name_systematic 'compound 3'
_space_group_IT_number 7
_symmetry_cell_setting monoclinic
_symmetry_space_group_name_Hall 'P -2yac'
_symmetry_space_group_name_H-M 'P 1 n 1'
_atom_sites_solution_hydrogens geom
_atom_sites_solution_primary direct
_atom_sites_solution_secondary difmap
_audit_creation_method SHELXL-97
_audit_update_record
;
2015-12-03 deposited with the CCDC.
2016-09-09 downloaded from the CCDC.
;
_cell_angle_alpha 90.00
_cell_angle_beta 101.605(9)
_cell_angle_gamma 90.00
_cell_formula_units_Z 2
_cell_length_a 12.9435(11)
_cell_length_b 4.5716(3)
_cell_length_c 20.997(2)
_cell_measurement_reflns_used 1799
_cell_measurement_temperature 293(2)
_cell_measurement_theta_max 26.6050
_cell_measurement_theta_min 4.0960
_cell_volume 1217.05(18)
_computing_cell_refinement
;
CrysAlisPro, Agilent Technologies,
Version 1.171.37.33 (release 27-03-2014 CrysAlis171 .NET)
(compiled Mar 27 2014,17:12:48)
;
_computing_data_collection
;
CrysAlisPro, Agilent Technologies,
Version 1.171.37.33 (release 27-03-2014 CrysAlis171 .NET)
(compiled Mar 27 2014,17:12:48)
;
_computing_data_reduction
;
CrysAlisPro, Agilent Technologies,
Version 1.171.37.33 (release 27-03-2014 CrysAlis171 .NET)
(compiled Mar 27 2014,17:12:48)
;
_computing_structure_refinement 'SHELXL-97 (Sheldrick, 1997)'
_computing_structure_solution 'SHELXS-97 (Sheldrick, 1990)'
_diffrn_ambient_temperature 293(2)
_diffrn_detector_area_resol_mean 16.0710
_diffrn_measured_fraction_theta_full 0.999
_diffrn_measured_fraction_theta_max 0.999
_diffrn_measurement_device_type 'Xcalibur, Eos, Gemini'
_diffrn_radiation_monochromator graphite
_diffrn_radiation_source 'fine-focus sealed tube'
_diffrn_radiation_type MoK\a
_diffrn_radiation_wavelength 0.71073
_diffrn_reflns_av_R_equivalents 0.0322
_diffrn_reflns_av_sigmaI/netI 0.0510
_diffrn_reflns_limit_h_max 15
_diffrn_reflns_limit_h_min -11
_diffrn_reflns_limit_k_max 5
_diffrn_reflns_limit_k_min -5
_diffrn_reflns_limit_l_max 25
_diffrn_reflns_limit_l_min -25
_diffrn_reflns_number 5125
_diffrn_reflns_theta_full 26.00
_diffrn_reflns_theta_max 26.00
_diffrn_reflns_theta_min 3.08
_exptl_absorpt_coefficient_mu 9.515
_exptl_absorpt_correction_T_max 0.7021
_exptl_absorpt_correction_T_min 0.2792
_exptl_absorpt_correction_type multi-scan
_exptl_absorpt_process_details
;
CrysAlisPro, Agilent Technologies,
Version 1.171.37.33 (release 27-03-2014 CrysAlis171 .NET)
(compiled Mar 27 2014,17:12:48)
Empirical absorption correction using spherical harmonics,
 implemented in SCALE3 ABSPACK scaling algorithm.
;
_exptl_crystal_colour dark-yellow
_exptl_crystal_density_diffrn 3.510
_exptl_crystal_density_method 'not measured'
_exptl_crystal_description plate
_exptl_crystal_F_000 1140
_exptl_crystal_size_max 0.18
_exptl_crystal_size_mid 0.10
_exptl_crystal_size_min 0.04
_refine_diff_density_max 2.571
_refine_diff_density_min -1.707
_refine_diff_density_rms 0.210
_refine_ls_abs_structure_details 'Flack H D (1983), Acta Cryst. A39, 876-881'
_refine_ls_abs_structure_Flack 0.09(6)
_refine_ls_extinction_method SHELXL
_refine_ls_goodness_of_fit_ref 1.030
_refine_ls_hydrogen_treatment constr
_refine_ls_matrix_type full
_refine_ls_number_parameters 235
_refine_ls_number_reflns 3293
_refine_ls_number_restraints 3
_refine_ls_restrained_S_all 1.030
_refine_ls_R_factor_all 0.0493
_refine_ls_R_factor_gt 0.0441
_refine_ls_shift/su_max 0.002
_refine_ls_shift/su_mean 0.000
_refine_ls_structure_factor_coef Fsqd
_refine_ls_weighting_details 'calc w=1/[\s^2^(Fo^2^)+(0.0526P)^2^+3.1771P] where P=(Fo^2^+2Fc^2^)/3'
_refine_ls_weighting_scheme calc
_refine_ls_wR_factor_gt 0.1029
_refine_ls_wR_factor_ref 0.1078
_reflns_number_gt 2976
_reflns_number_total 3293
_reflns_threshold_expression >2sigma(I)
_cod_data_source_file c6ra15159k2.cif
_cod_data_source_block compound3
_cod_depositor_comments
;
The following automatic conversions were performed:

'_exptl_absorpt_correction_type' value 'Multi-scan' changed to
'multi-scan' according to
/usr/data/users/saulius/crontab/automatic-downloads/rss-feeds/RSC/lib/dictionaries/cif_core.dic
dictionary named 'cif_core.dic' version 2.4.2 from 2011-04-26.

Automatic conversion script
Id: cif_fix_values 4268 2015-11-12 08:31:59Z antanas 
;
_cod_original_sg_symbol_H-M Pn
_cod_database_code 7226526

loop_
_symmetry_equiv_pos_as_xyz
'x, y, z'
'x+1/2, -y, z+1/2'

loop_
_atom_site_label
_atom_site_type_symbol
_atom_site_fract_x
_atom_site_fract_y
_atom_site_fract_z
_atom_site_U_iso_or_equiv
_atom_site_adp_type
_atom_site_occupancy
_atom_site_symmetry_multiplicity
_atom_site_calc_flag
_atom_site_refinement_flags
Ag1 Ag 0.50324(5) 1.04924(14) 0.17310(3) 0.0604(2) Uani 1 1 d .
Ag2 Ag 0.76417(5) 0.54199(13) 0.34459(4) 0.0627(2) Uani 1 1 d .
Ag3 Ag 0.83550(6) -0.01947(17) 0.46098(4) 0.0861(3) Uani 1 1 d .
Ag4 Ag 0.84059(6) 0.50712(13) 0.59215(4) 0.0698(2) Uani 1 1 d .
I1 I 0.27589(3) 0.97446(9) 0.15634(2) 0.03959(12) Uani 1 1 d .
I2 I 0.51646(4) 1.23461(10) 0.04546(3) 0.04310(12) Uani 1 1 d .
I3 I 0.57955(4) 0.56072(9) 0.24587(2) 0.04535(13) Uani 1 1 d .
I4 I 0.88635(3) 1.03830(10) 0.33497(3) 0.04761(14) Uani 1 1 d .
I5 I 0.69102(3) 0.44285(10) 0.46612(2) 0.04315(13) Uani 1 1 d .
N1 N 0.3444(4) 0.0201(9) 0.4620(3) 0.0354(15) Uani 1 1 d U
C1 C 0.2785(4) 0.2164(12) 0.4189(3) 0.0262(15) Uani 1 1 d .
C2 C 0.3057(5) 0.2730(13) 0.3575(3) 0.0387(19) Uani 1 1 d .
C3 C 0.3959(5) 0.1313(18) 0.3423(4) 0.053(2) Uani 1 1 d .
H3 H 0.4140 0.1639 0.3022 0.063 Uiso 1 1 calc R
C4 C 0.4564(6) -0.0533(17) 0.3866(4) 0.053(2) Uani 1 1 d .
H4 H 0.5161 -0.1407 0.3766 0.064 Uiso 1 1 calc R
C5 C 0.4298(5) -0.1091(17) 0.4449(4) 0.049(2) Uani 1 1 d .
H5 H 0.4707 -0.2379 0.4738 0.059 Uiso 1 1 calc R
C6 C 0.1912(5) 0.3407(15) 0.4364(3) 0.0370(18) Uani 1 1 d .
H6 H 0.1727 0.3019 0.4762 0.044 Uiso 1 1 calc R
C7 C 0.1334(6) 0.5258(14) 0.3913(4) 0.052(3) Uani 1 1 d .
H7 H 0.0752 0.6182 0.4021 0.063 Uiso 1 1 calc R
C8 C 0.1557(7) 0.5830(16) 0.3317(4) 0.056(3) Uani 1 1 d .
H8 H 0.1132 0.7092 0.3030 0.067 Uiso 1 1 calc R
C9 C 0.2400(6) 0.4543(16) 0.3151(4) 0.052(2) Uani 1 1 d .
H9 H 0.2543 0.4886 0.2741 0.063 Uiso 1 1 calc R
C10 C 0.3246(5) -0.0465(13) 0.5274(3) 0.0343(16) Uani 1 1 d U
H10A H 0.2494 -0.0715 0.5245 0.041 Uiso 1 1 calc R
H10B H 0.3588 -0.2299 0.5423 0.041 Uiso 1 1 calc R
C11 C 0.3633(4) 0.1834(12) 0.5753(3) 0.0300(16) Uani 1 1 d .
C12 C 0.3053(4) 0.3003(13) 0.6159(3) 0.0336(18) Uani 1 1 d .
H12 H 0.2354 0.2418 0.6116 0.040 Uiso 1 1 calc R
C13 C 0.3451(6) 0.5026(12) 0.6634(3) 0.042(2) Uani 1 1 d .
H13 H 0.3024 0.5795 0.6900 0.051 Uiso 1 1 calc R
C14 C 0.4461(6) 0.5868(16) 0.6706(3) 0.046(2) Uani 1 1 d .
H14 H 0.4730 0.7259 0.7019 0.056 Uiso 1 1 calc R
C15 C 0.5102(6) 0.4712(16) 0.6327(4) 0.049(2) Uani 1 1 d .
H15 H 0.5810 0.5227 0.6390 0.059 Uiso 1 1 calc R
C16 C 0.4686(5) 0.2842(14) 0.5867(3) 0.0381(18) Uani 1 1 d .
H16 H 0.5118 0.2136 0.5597 0.046 Uiso 1 1 calc R

loop_
_atom_site_aniso_label
_atom_site_aniso_U_11
_atom_site_aniso_U_22
_atom_site_aniso_U_33
_atom_site_aniso_U_23
_atom_site_aniso_U_13
_atom_site_aniso_U_12
Ag1 0.0566(3) 0.0679(4) 0.0549(4) 0.0125(3) 0.0068(3) -0.0020(3)
Ag2 0.0560(3) 0.0534(3) 0.0754(4) 0.0022(3) 0.0055(3) 0.0004(3)
Ag3 0.0803(5) 0.0977(5) 0.0789(5) 0.0130(4) 0.0128(4) 0.0388(4)
Ag4 0.0796(4) 0.0618(3) 0.0705(4) -0.0018(3) 0.0210(3) -0.0274(3)
I1 0.03375(19) 0.0392(2) 0.0459(2) -0.00253(19) 0.00829(18) 0.00071(18)
I2 0.03385(17) 0.0556(2) 0.0412(2) -0.0002(2) 0.01074(15) -0.0010(2)
I3 0.0432(2) 0.0442(2) 0.0446(2) 0.0018(2) -0.0009(2) 0.0027(2)
I4 0.0442(2) 0.0401(2) 0.0596(3) 0.0097(2) 0.0129(2) 0.0049(2)
I5 0.0367(2) 0.0462(2) 0.0461(2) 0.0043(2) 0.00732(18) 0.0036(2)
N1 0.041(3) 0.018(2) 0.048(3) -0.002(2) 0.010(3) 0.005(2)
C1 0.027(3) 0.022(3) 0.030(3) -0.008(2) 0.008(2) -0.009(2)
C2 0.047(3) 0.030(3) 0.039(4) 0.006(3) 0.009(3) -0.014(3)
C3 0.030(3) 0.079(5) 0.049(4) -0.009(4) 0.008(3) -0.013(4)
C4 0.034(3) 0.072(5) 0.058(4) -0.026(4) 0.017(3) 0.000(3)
C5 0.023(3) 0.058(4) 0.067(5) -0.008(4) 0.007(3) 0.013(3)
C6 0.033(3) 0.053(4) 0.026(3) -0.021(3) 0.008(2) -0.008(3)
C7 0.043(4) 0.032(3) 0.078(6) -0.014(3) 0.003(4) -0.002(3)
C8 0.059(5) 0.045(4) 0.054(5) 0.013(4) -0.009(4) 0.008(4)
C9 0.067(4) 0.056(4) 0.037(4) 0.005(3) 0.018(3) -0.013(4)
C10 0.028(3) 0.040(3) 0.039(3) 0.026(3) 0.016(2) 0.001(2)
C11 0.030(3) 0.025(3) 0.035(3) 0.009(3) 0.007(2) 0.000(2)
C12 0.022(2) 0.033(3) 0.046(4) -0.003(3) 0.010(2) -0.006(2)
C13 0.064(4) 0.031(3) 0.037(4) -0.008(3) 0.024(3) -0.012(3)
C14 0.052(4) 0.051(4) 0.035(4) -0.008(3) 0.007(3) -0.002(3)
C15 0.034(3) 0.069(5) 0.044(4) -0.008(3) 0.009(3) 0.001(3)
C16 0.031(3) 0.047(4) 0.039(3) -0.011(3) 0.015(3) -0.001(3)

loop_
_atom_type_symbol
_atom_type_description
_atom_type_scat_dispersion_real
_atom_type_scat_dispersion_imag
_atom_type_scat_source
C C 0.0033 0.0016 'International Tables Vol C Tables 4.2.6.8 and 6.1.1.4'
H H 0.0000 0.0000 'International Tables Vol C Tables 4.2.6.8 and 6.1.1.4'
N N 0.0061 0.0033 'International Tables Vol C Tables 4.2.6.8 and 6.1.1.4'
Ag Ag -0.8971 1.1015 'International Tables Vol C Tables 4.2.6.8 and 6.1.1.4'
I I -0.4742 1.8119 'International Tables Vol C Tables 4.2.6.8 and 6.1.1.4'

loop_
_geom_angle_atom_site_label_1
_geom_angle_atom_site_label_2
_geom_angle_atom_site_label_3
_geom_angle
_geom_angle_site_symmetry_1
_geom_angle_site_symmetry_3
I3 Ag1 I2 132.52(3) . .
I3 Ag1 I3 108.53(3) . 1_565
I2 Ag1 I3 100.36(3) . 1_565
I3 Ag1 I1 102.20(3) . .
I2 Ag1 I1 99.89(2) . .
I3 Ag1 I1 113.12(3) 1_565 .
I3 Ag1 Ag4 159.67(3) . 2_474
I2 Ag1 Ag4 57.51(2) . 2_474
I3 Ag1 Ag4 83.32(2) 1_565 2_474
I1 Ag1 Ag4 57.52(2) . 2_474
I4 Ag2 I4 108.88(3) . 1_545
I4 Ag2 I3 109.19(3) . .
I4 Ag2 I3 112.00(3) 1_545 .
I4 Ag2 I5 118.36(3) . .
I4 Ag2 I5 102.71(3) 1_545 .
I3 Ag2 I5 105.61(3) . .
I4 Ag2 Ag3 57.20(2) . 1_565
I4 Ag2 Ag3 119.56(3) 1_545 1_565
I3 Ag2 Ag3 128.36(3) . 1_565
I5 Ag2 Ag3 61.23(2) . 1_565
I2 Ag3 I5 135.00(3) 2_565 .
I2 Ag3 I4 107.31(3) 2_565 1_545
I5 Ag3 I4 104.01(3) . 1_545
I2 Ag3 I5 97.59(3) 2_565 1_545
I5 Ag3 I5 100.50(3) . 1_545
I4 Ag3 I5 110.93(3) 1_545 1_545
I2 Ag3 Ag2 110.06(3) 2_565 1_545
I5 Ag3 Ag2 114.24(3) . 1_545
I4 Ag3 Ag2 55.14(2) 1_545 1_545
I5 Ag3 Ag2 55.85(2) 1_545 1_545
I1 Ag4 I2 144.47(3) 2_565 2_575
I1 Ag4 I1 105.91(3) 2_565 2_575
I2 Ag4 I1 98.18(2) 2_575 2_575
I1 Ag4 I5 98.46(2) 2_565 .
I2 Ag4 I5 98.89(3) 2_575 .
I1 Ag4 I5 107.17(3) 2_575 .
I1 Ag4 Ag1 118.53(3) 2_565 2_575
I2 Ag4 Ag1 55.82(2) 2_575 2_575
I1 Ag4 Ag1 56.971(19) 2_575 2_575
I5 Ag4 Ag1 142.07(3) . 2_575
Ag4 I1 Ag1 75.96(2) 2_464 .
Ag4 I1 Ag4 105.91(3) 2_464 2_474
Ag1 I1 Ag4 65.51(2) . 2_474
Ag3 I2 Ag1 106.79(3) 2_464 .
Ag3 I2 Ag4 75.25(3) 2_464 2_474
Ag1 I2 Ag4 66.66(2) . 2_474
Ag1 I3 Ag2 125.60(2) . .
Ag1 I3 Ag1 108.53(3) . 1_545
Ag2 I3 Ag1 121.09(2) . 1_545
Ag2 I4 Ag2 108.88(3) . 1_565
Ag2 I4 Ag3 67.67(3) . 1_565
Ag2 I4 Ag3 76.88(3) 1_565 1_565
Ag3 I5 Ag2 75.60(3) . .
Ag3 I5 Ag4 77.92(2) . .
Ag2 I5 Ag4 119.67(3) . .
Ag3 I5 Ag3 100.50(3) . 1_565
Ag2 I5 Ag3 62.91(2) . 1_565
Ag4 I5 Ag3 70.27(2) . 1_565
C5 N1 C1 121.3(6) . .
C5 N1 C10 117.1(5) . .
C1 N1 C10 121.6(5) . .
C6 C1 C2 122.0(5) . .
C6 C1 N1 120.5(6) . .
C2 C1 N1 117.5(5) . .
C9 C2 C3 123.8(7) . .
C9 C2 C1 117.4(6) . .
C3 C2 C1 118.8(6) . .
C4 C3 C2 120.5(7) . .
C5 C4 C3 120.6(7) . .
C4 C5 N1 121.4(7) . .
C7 C6 C1 115.6(6) . .
C8 C7 C6 124.3(8) . .
C9 C8 C7 119.1(7) . .
C8 C9 C2 121.5(8) . .
C11 C10 N1 112.9(5) . .
C12 C11 C16 113.8(5) . .
C12 C11 C10 123.8(5) . .
C16 C11 C10 122.2(6) . .
C11 C12 C13 123.0(6) . .
C14 C13 C12 119.2(7) . .
C13 C14 C15 121.0(7) . .
C16 C15 C14 118.1(7) . .
C15 C16 C11 124.9(7) . .

loop_
_geom_bond_atom_site_label_1
_geom_bond_atom_site_label_2
_geom_bond_distance
_geom_bond_site_symmetry_2
Ag1 I3 2.7732(8) .
Ag1 I2 2.8486(9) .
Ag1 I3 2.8584(8) 1_565
Ag1 I1 2.9126(8) .
Ag1 Ag4 3.1614(9) 2_474
Ag2 I4 2.7961(8) .
Ag2 I4 2.8236(8) 1_545
Ag2 I3 2.8323(9) .
Ag2 I5 2.9302(10) .
Ag2 Ag3 3.1522(11) 1_565
Ag3 I2 2.8158(9) 2_565
Ag3 I5 2.8385(9) .
Ag3 I4 2.8644(11) 1_545
Ag3 I5 3.1036(9) 1_545
Ag3 Ag2 3.1522(11) 1_545
Ag4 I1 2.7962(8) 2_565
Ag4 I2 2.9043(10) 2_575
Ag4 I1 2.9306(8) 2_575
Ag4 I5 2.9623(9) .
Ag4 Ag1 3.1614(9) 2_575
I1 Ag4 2.7962(8) 2_464
I1 Ag4 2.9306(8) 2_474
I2 Ag3 2.8158(9) 2_464
I2 Ag4 2.9043(10) 2_474
I3 Ag1 2.8584(8) 1_545
I4 Ag2 2.8236(8) 1_565
I4 Ag3 2.8644(11) 1_565
I5 Ag3 3.1036(9) 1_565
N1 C5 1.363(9) .
N1 C1 1.428(7) .
N1 C10 1.478(9) .
C1 C6 1.378(9) .
C1 C2 1.428(9) .
C2 C9 1.377(9) .
C2 C3 1.427(10) .
C3 C4 1.377(11) .
C4 C5 1.362(12) .
C6 C7 1.375(10) .
C7 C8 1.365(13) .
C8 C9 1.346(12) .
C10 C11 1.472(8) .
C11 C12 1.354(9) .
C11 C16 1.412(8) .
C12 C13 1.382(9) .
C13 C14 1.342(10) .
C14 C15 1.367(11) .
C15 C16 1.321(9) .
